data_7131133
loop_
_publ_author_name
'Manakin, Yu V.'
'Mironov, V. S.'
'Bazhenova, T. A.'
'Yakushev, I. A.'
'Gilmutdinov, I. F.'
'Simonov, S. V.'
'Yagubskii, E. B.'

_publ_section_title
;
 (Et<sub>4</sub>N)[W<sup>III</sup>(DAPBH)(CN)<sub>2</sub>], the first
 pentagonal-bipyramidal W(III) complex with unquenched orbital angular
 momentum: a novel Ising-type magnetic building block for single-molecule
 magnets.
;
_journal_issue 5
_journal_name_full 'Chemical communications (Cambridge, England)'
_journal_page_first 643
_journal_page_last 646
_journal_paper_doi 10.1039/d2cc05998c
_journal_volume 59
_journal_year 2023
_chemical_formula_moiety 'C25 H19 N7 O2 W, C8 H20 N'
_chemical_formula_sum 'C33 H39 N8 O2 W'
_chemical_formula_weight 763.57
_space_group_crystal_system orthorhombic
_space_group_IT_number 33
_space_group_name_Hall 'P 2c -2n'
_space_group_name_H-M_alt 'P n a 21'
_atom_sites_solution_hydrogens geom
_atom_sites_solution_primary difmap
_audit_creation_method SHELXL-2014/7
_audit_update_record
;
2022-03-22 deposited with the CCDC.	2022-12-13 downloaded from the CCDC.
;
_cell_angle_alpha 90
_cell_angle_beta 90
_cell_angle_gamma 90
_cell_formula_units_Z 4
_cell_length_a 22.4973(6)
_cell_length_b 10.7901(3)
_cell_length_c 13.0307(3)
_cell_measurement_reflns_used 9999
_cell_measurement_temperature 100(2)
_cell_measurement_theta_max 30.23
_cell_measurement_theta_min 2.39
_cell_volume 3163.18(14)
_computing_cell_refinement 'Bruker SAINT'
_computing_data_collection 'Bruker APEX3'
_computing_data_reduction 'Bruker SAINT'
_computing_publication_material 'Bruker SHELXTL'
_computing_structure_refinement 'SHELXL-2014/7 (Sheldrick, 2014)'
_computing_structure_solution 'SHELXT-2014/5 (Sheldrick, 2014)'
_diffrn_ambient_temperature 100(2)
_diffrn_measured_fraction_theta_full 1.000
_diffrn_measured_fraction_theta_max 1.000
_diffrn_measurement_device_type 'Bruker D8 Venture'
_diffrn_measurement_method '\f and \w scans'
_diffrn_radiation_type MoK\a
_diffrn_radiation_wavelength 0.71073
_diffrn_reflns_av_R_equivalents 0.0446
_diffrn_reflns_av_unetI/netI 0.0383
_diffrn_reflns_Laue_measured_fraction_full 1.000
_diffrn_reflns_Laue_measured_fraction_max 1.000
_diffrn_reflns_limit_h_max 30
_diffrn_reflns_limit_h_min -30
_diffrn_reflns_limit_k_max 14
_diffrn_reflns_limit_k_min -14
_diffrn_reflns_limit_l_max 17
_diffrn_reflns_limit_l_min -17
_diffrn_reflns_number 48678
_diffrn_reflns_point_group_measured_fraction_full 1.000
_diffrn_reflns_point_group_measured_fraction_max 0.999
_diffrn_reflns_theta_full 25.242
_diffrn_reflns_theta_max 28.656
_diffrn_reflns_theta_min 2.093
_diffrn_source microsource
_exptl_absorpt_coefficient_mu 3.696
_exptl_absorpt_correction_T_max 0.0739
_exptl_absorpt_correction_T_min 0.0425
_exptl_absorpt_correction_type multi-scan
_exptl_absorpt_process_details 'SADABS (Bruker, 2016)'
_exptl_crystal_colour black
_exptl_crystal_density_diffrn 1.603
_exptl_crystal_density_meas ?
_exptl_crystal_description plate
_exptl_crystal_F_000 1532
_exptl_crystal_size_max 0.250
_exptl_crystal_size_mid 0.080
_exptl_crystal_size_min 0.030
_refine_diff_density_max 1.602
_refine_diff_density_min -1.148
_refine_diff_density_rms 0.091
_refine_ls_abs_structure_details
;
 Flack x determined using 2958 quotients [(I+)-(I-)]/[(I+)+(I-)]
 (Parsons, Flack and Wagner, Acta Cryst. B69 (2013) 249-259).
;
_refine_ls_abs_structure_Flack 0.012(5)
_refine_ls_extinction_method none
_refine_ls_goodness_of_fit_ref 1.061
_refine_ls_hydrogen_treatment constr
_refine_ls_matrix_type full
_refine_ls_number_parameters 403
_refine_ls_number_reflns 8125
_refine_ls_number_restraints 1
_refine_ls_restrained_S_all 1.061
_refine_ls_R_factor_all 0.0384
_refine_ls_R_factor_gt 0.0293
_refine_ls_shift/su_max 0.003
_refine_ls_shift/su_mean 0.000
_refine_ls_structure_factor_coef Fsqd
_refine_ls_weighting_details 'w=1/[\s^2^(Fo^2^)+(0.0208P)^2^+3.2010P] where P=(Fo^2^+2Fc^2^)/3'
_refine_ls_weighting_scheme calc
_refine_ls_wR_factor_gt 0.0612
_refine_ls_wR_factor_ref 0.0639
_reflns_Friedel_coverage 0.916
_reflns_Friedel_fraction_full 1.000
_reflns_Friedel_fraction_max 0.997
_reflns_number_gt 6961
_reflns_number_total 8125
_reflns_threshold_expression 'I > 2\s(I)'
_cod_data_source_file d2cc05998c2.cif
_cod_data_source_block 21man2404
_cod_depositor_comments
;
The following automatic conversions were performed:

data item '_exptl_crystal_density_meas' value 'not measured' was
changed to '?' -- the value is perceived as not measured.

Automatic conversion script
Id: cif_fix_values 7556 2019-12-06 15:28:31Z antanas 

 Adding full bibliography for 7131131--7131133.cif.
;
_cod_database_code 7131133
_shelx_shelxl_version_number 2014/7
_shelx_space_group_comment
;
The symmetry employed for this shelxl refinement is uniquely defined
by the following loop, which should always be used as a source of
symmetry information in preference to the above space-group names.
They are only intended as comments.
;
_shelx_estimated_absorpt_t_min 0.458
_shelx_estimated_absorpt_t_max 0.897

loop_
_space_group_symop_operation_xyz
'x, y, z'
'-x, -y, z+1/2'
'x+1/2, -y+1/2, z'
'-x+1/2, y+1/2, z+1/2'

loop_
_atom_site_label
_atom_site_type_symbol
_atom_site_fract_x
_atom_site_fract_y
_atom_site_fract_z
_atom_site_U_iso_or_equiv
_atom_site_adp_type
_atom_site_occupancy
_atom_site_site_symmetry_order
_atom_site_calc_flag
_atom_site_refinement_flags_posn
_atom_site_refinement_flags_adp
_atom_site_refinement_flags_occupancy
_atom_site_disorder_assembly
_atom_site_disorder_group
W1 W 0.60769(2) 0.84529(2) 0.41121(4) 0.02402(6) Uani 1 1 d . . . . .
O1 O 0.59535(18) 1.0160(4) 0.4810(3) 0.0275(10) Uani 1 1 d . . . . .
O2 O 0.52881(19) 0.8292(4) 0.4914(3) 0.0292(10) Uani 1 1 d . . . . .
N1 N 0.6752(3) 0.7612(7) 0.6255(5) 0.0428(15) Uani 1 1 d . . . . .
N2 N 0.5243(3) 0.9400(5) 0.2181(5) 0.0380(14) Uani 1 1 d . . . . .
N3 N 0.68256(18) 1.0803(4) 0.4091(8) 0.0269(9) Uani 1 1 d . . . . .
N4 N 0.6797(2) 0.9590(5) 0.3745(4) 0.0265(10) Uani 1 1 d . . . . .
N5 N 0.6656(2) 0.7473(5) 0.3216(4) 0.0254(11) Uani 1 1 d . . . . .
N6 N 0.5692(3) 0.6744(5) 0.3780(4) 0.0318(12) Uani 1 1 d . . . . .
N7 N 0.51191(19) 0.6452(4) 0.4092(10) 0.0314(9) Uani 1 1 d . . . . .
C1 C 0.6513(3) 0.7899(6) 0.5524(5) 0.0281(13) Uani 1 1 d . . . . .
C2 C 0.5541(3) 0.9126(6) 0.2846(5) 0.0276(13) Uani 1 1 d . . . . .
C3 C 0.6353(3) 1.1013(6) 0.4663(5) 0.0240(12) Uani 1 1 d . . . . .
C4 C 0.6265(3) 1.2227(6) 0.5157(5) 0.0280(13) Uani 1 1 d . . . . .
C5 C 0.5863(3) 1.2334(6) 0.5975(5) 0.0312(14) Uani 1 1 d . . . . .
H5 H 0.5642 1.1634 0.6201 0.037 Uiso 1 1 calc R U . . .
C6 C 0.5791(4) 1.3480(7) 0.6453(6) 0.0432(18) Uani 1 1 d . . . . .
H6 H 0.5528 1.3553 0.7021 0.052 Uiso 1 1 calc R U . . .
C7 C 0.6094(4) 1.4498(7) 0.6115(6) 0.0455(19) Uani 1 1 d . . . . .
H7 H 0.6028 1.5280 0.6430 0.055 Uiso 1 1 calc R U . . .
C8 C 0.6496(4) 1.4394(7) 0.5313(6) 0.0431(19) Uani 1 1 d . . . . .
H8 H 0.6714 1.5101 0.5095 0.052 Uiso 1 1 calc R U . . .
C9 C 0.6582(3) 1.3272(6) 0.4830(5) 0.0338(15) Uani 1 1 d . . . . .
H9 H 0.6855 1.3207 0.4276 0.041 Uiso 1 1 calc R U . . .
C10 C 0.7266(3) 0.9212(6) 0.3213(5) 0.0258(13) Uani 1 1 d . . . . .
C11 C 0.7786(3) 1.0029(6) 0.2967(6) 0.0336(15) Uani 1 1 d . . . . .
H11A H 0.7669 1.0638 0.2447 0.050 Uiso 1 1 calc R U . . .
H11B H 0.8114 0.9522 0.2703 0.050 Uiso 1 1 calc R U . . .
H11C H 0.7915 1.0460 0.3590 0.050 Uiso 1 1 calc R U . . .
C12 C 0.7201(3) 0.7973(6) 0.2886(5) 0.0276(13) Uani 1 1 d . . . . .
C13 C 0.7599(3) 0.7298(7) 0.2286(5) 0.0368(16) Uani 1 1 d . . . . .
H13 H 0.7967 0.7657 0.2091 0.044 Uiso 1 1 calc R U . . .
C14 C 0.7460(4) 0.6113(7) 0.1975(6) 0.0438(18) Uani 1 1 d . . . . .
H14 H 0.7728 0.5660 0.1554 0.053 Uiso 1 1 calc R U . . .
C15 C 0.6936(3) 0.5597(7) 0.2277(6) 0.0423(18) Uani 1 1 d . . . . .
H15 H 0.6842 0.4775 0.2073 0.051 Uiso 1 1 calc R U . . .
C16 C 0.6531(3) 0.6270(6) 0.2889(5) 0.0324(15) Uani 1 1 d . . . . .
C17 C 0.5962(3) 0.5883(6) 0.3200(6) 0.0350(16) Uani 1 1 d . . . . .
C18 C 0.5671(4) 0.4691(7) 0.2931(6) 0.0427(18) Uani 1 1 d . . . . .
H18A H 0.5602 0.4208 0.3557 0.064 Uiso 1 1 calc R U . . .
H18B H 0.5928 0.4221 0.2465 0.064 Uiso 1 1 calc R U . . .
H18C H 0.5290 0.4857 0.2593 0.064 Uiso 1 1 calc R U . . .
C19 C 0.4947(3) 0.7360(6) 0.4699(5) 0.0284(13) Uani 1 1 d . . . . .
C20 C 0.4346(3) 0.7353(6) 0.5179(5) 0.0315(14) Uani 1 1 d . . . . .
C21 C 0.3881(3) 0.6654(7) 0.4767(6) 0.0422(17) Uani 1 1 d . . . . .
H21 H 0.3944 0.6148 0.4181 0.051 Uiso 1 1 calc R U . . .
C22 C 0.3323(3) 0.6712(8) 0.5234(6) 0.0452(19) Uani 1 1 d . . . . .
H22 H 0.3004 0.6242 0.4955 0.054 Uiso 1 1 calc R U . . .
C23 C 0.3224(3) 0.7422(8) 0.6075(6) 0.0427(18) Uani 1 1 d . . . . .
H23 H 0.2841 0.7446 0.6380 0.051 Uiso 1 1 calc R U . . .
C24 C 0.3684(3) 0.8110(7) 0.6486(6) 0.0367(16) Uani 1 1 d . . . . .
H24 H 0.3620 0.8594 0.7085 0.044 Uiso 1 1 calc R U . . .
C25 C 0.4239(3) 0.8096(6) 0.6022(6) 0.0331(15) Uani 1 1 d . . . . .
H25 H 0.4549 0.8601 0.6287 0.040 Uiso 1 1 calc R U . . .
N1S N 0.6004(2) 0.8306(5) 0.9229(9) 0.0360(17) Uani 1 1 d . . . . .
C1S C 0.5558(4) 0.7814(10) 0.9993(7) 0.062(3) Uani 1 1 d . . . . .
H1SA H 0.5159 0.7838 0.9671 0.075 Uiso 1 1 calc R U . . .
H1SB H 0.5549 0.8382 1.0589 0.075 Uiso 1 1 calc R U . . .
C2S C 0.5667(5) 0.6514(11) 1.0382(10) 0.093(4) Uani 1 1 d . . . . .
H2SA H 0.6038 0.6496 1.0775 0.140 Uiso 1 1 calc R U . . .
H2SB H 0.5698 0.5945 0.9798 0.140 Uiso 1 1 calc R U . . .
H2SC H 0.5337 0.6260 1.0824 0.140 Uiso 1 1 calc R U . . .
C3S C 0.5967(4) 0.7494(9) 0.8257(7) 0.051(2) Uani 1 1 d . . . . .
H3SA H 0.6316 0.7671 0.7820 0.061 Uiso 1 1 calc R U . . .
H3SB H 0.5989 0.6613 0.8465 0.061 Uiso 1 1 calc R U . . .
C4S C 0.5402(4) 0.7680(8) 0.7614(8) 0.057(2) Uani 1 1 d . . . . .
H4SA H 0.5052 0.7592 0.8054 0.086 Uiso 1 1 calc R U . . .
H4SB H 0.5389 0.7057 0.7067 0.086 Uiso 1 1 calc R U . . .
H4SC H 0.5406 0.8510 0.7309 0.086 Uiso 1 1 calc R U . . .
C5S C 0.5823(4) 0.9619(7) 0.8986(11) 0.057(3) Uani 1 1 d . . . . .
H5SA H 0.5409 0.9617 0.8731 0.068 Uiso 1 1 calc R U . . .
H5SB H 0.5833 1.0113 0.9626 0.068 Uiso 1 1 calc R U . . .
C6S C 0.6214(5) 1.0229(10) 0.8203(9) 0.078(3) Uani 1 1 d . . . . .
H6SA H 0.6617 1.0311 0.8478 0.117 Uiso 1 1 calc R U . . .
H6SB H 0.6056 1.1053 0.8040 0.117 Uiso 1 1 calc R U . . .
H6SC H 0.6224 0.9723 0.7578 0.117 Uiso 1 1 calc R U . . .
C7S C 0.6629(4) 0.8192(8) 0.9589(6) 0.050(2) Uani 1 1 d . . . . .
H7SA H 0.6899 0.8422 0.9020 0.060 Uiso 1 1 calc R U . . .
H7SB H 0.6709 0.7315 0.9766 0.060 Uiso 1 1 calc R U . . .
C8S C 0.6770(5) 0.8995(11) 1.0513(8) 0.078(3) Uani 1 1 d . . . . .
H8SA H 0.6571 0.8657 1.1121 0.117 Uiso 1 1 calc R U . . .
H8SB H 0.6629 0.9841 1.0388 0.117 Uiso 1 1 calc R U . . .
H8SC H 0.7201 0.9006 1.0627 0.117 Uiso 1 1 calc R U . . .

loop_
_atom_site_aniso_label
_atom_site_aniso_U_11
_atom_site_aniso_U_22
_atom_site_aniso_U_33
_atom_site_aniso_U_23
_atom_site_aniso_U_13
_atom_site_aniso_U_12
W1 0.02326(9) 0.02567(9) 0.02314(9) -0.0023(2) 0.0001(2) -0.00193(8)
O1 0.026(2) 0.028(2) 0.029(2) -0.0040(18) 0.0029(18) -0.0037(17)
O2 0.025(2) 0.032(2) 0.030(2) -0.0024(19) 0.0032(19) -0.0061(19)
N1 0.026(3) 0.067(4) 0.035(3) 0.009(3) 0.000(3) 0.000(3)
N2 0.039(3) 0.035(3) 0.041(3) 0.001(3) -0.008(3) 0.002(3)
N3 0.028(2) 0.029(2) 0.023(2) 0.004(4) 0.004(4) -0.0030(17)
N4 0.023(2) 0.035(3) 0.022(2) -0.001(2) -0.0003(19) 0.000(2)
N5 0.023(3) 0.026(3) 0.027(3) -0.001(2) -0.001(2) 0.004(2)
N6 0.040(3) 0.028(3) 0.027(3) 0.000(2) -0.009(2) 0.002(2)
N7 0.032(2) 0.028(2) 0.034(2) 0.006(4) 0.000(6) -0.0060(18)
C1 0.029(3) 0.024(3) 0.031(4) -0.005(3) 0.008(3) -0.002(3)
C2 0.030(3) 0.024(3) 0.029(3) -0.003(3) 0.004(3) -0.006(2)
C3 0.023(3) 0.028(3) 0.021(3) 0.001(2) -0.009(2) -0.003(2)
C4 0.033(3) 0.029(3) 0.022(3) -0.006(3) -0.008(3) 0.004(3)
C5 0.025(3) 0.034(3) 0.035(4) -0.002(3) -0.003(3) 0.005(3)
C6 0.038(4) 0.049(5) 0.042(4) -0.015(4) -0.007(3) 0.012(4)
C7 0.060(5) 0.031(4) 0.046(4) -0.011(3) -0.018(4) 0.014(4)
C8 0.058(5) 0.031(4) 0.040(4) -0.003(3) -0.015(4) -0.004(3)
C9 0.043(4) 0.027(3) 0.031(3) 0.005(3) -0.006(3) 0.000(3)
C10 0.022(3) 0.033(3) 0.022(3) 0.001(2) -0.001(2) 0.001(2)
C11 0.029(3) 0.033(3) 0.039(4) -0.002(3) 0.008(3) -0.005(3)
C12 0.026(3) 0.032(3) 0.025(3) 0.002(3) -0.002(3) -0.002(3)
C13 0.029(4) 0.046(4) 0.035(4) -0.004(3) 0.004(3) 0.004(3)
C14 0.044(4) 0.044(4) 0.043(4) -0.011(3) 0.008(4) 0.014(4)
C15 0.047(5) 0.033(4) 0.047(4) -0.015(3) -0.004(4) 0.007(3)
C16 0.035(4) 0.032(4) 0.030(3) -0.005(3) -0.003(3) 0.001(3)
C17 0.039(4) 0.027(3) 0.039(4) 0.002(3) -0.006(3) 0.000(3)
C18 0.047(4) 0.030(4) 0.051(5) -0.009(3) -0.008(4) -0.005(3)
C19 0.023(3) 0.033(3) 0.028(3) 0.008(3) -0.003(3) -0.003(3)
C20 0.026(3) 0.036(4) 0.032(3) 0.008(3) -0.004(3) -0.004(3)
C21 0.038(4) 0.054(5) 0.035(4) 0.004(3) 0.000(3) -0.009(4)
C22 0.031(4) 0.063(5) 0.042(4) 0.011(4) -0.006(3) -0.019(4)
C23 0.027(3) 0.057(5) 0.044(4) 0.020(4) 0.000(3) -0.002(3)
C24 0.029(3) 0.044(4) 0.036(4) 0.008(3) 0.000(3) 0.003(3)
C25 0.025(3) 0.035(4) 0.038(4) 0.008(3) -0.003(3) -0.002(3)
N1S 0.038(3) 0.048(3) 0.022(5) -0.002(3) 0.004(3) 0.015(2)
C1S 0.055(6) 0.086(7) 0.046(5) 0.025(5) 0.017(4) 0.019(5)
C2S 0.072(8) 0.106(10) 0.101(9) 0.068(8) 0.016(7) 0.018(7)
C3S 0.048(5) 0.054(5) 0.051(5) -0.011(4) 0.004(4) 0.012(4)
C4S 0.066(6) 0.049(5) 0.057(6) 0.000(4) -0.011(5) -0.008(4)
C5S 0.073(5) 0.045(4) 0.052(7) -0.006(5) -0.018(6) 0.016(4)
C6S 0.080(7) 0.069(7) 0.084(8) 0.031(6) -0.021(6) -0.036(6)
C7S 0.044(4) 0.067(6) 0.040(4) 0.007(4) 0.001(4) 0.019(4)
C8S 0.083(7) 0.087(7) 0.064(6) -0.027(6) -0.037(6) 0.034(6)

loop_
_atom_type_symbol
_atom_type_description
_atom_type_scat_dispersion_real
_atom_type_scat_dispersion_imag
_atom_type_scat_source
C C 0.0033 0.0016 'International Tables Vol C Tables 4.2.6.8 and 6.1.1.4'
H H 0.0000 0.0000 'International Tables Vol C Tables 4.2.6.8 and 6.1.1.4'
N N 0.0061 0.0033 'International Tables Vol C Tables 4.2.6.8 and 6.1.1.4'
O O 0.0106 0.0060 'International Tables Vol C Tables 4.2.6.8 and 6.1.1.4'
W W -0.8490 6.8722 'International Tables Vol C Tables 4.2.6.8 and 6.1.1.4'

loop_
_geom_angle_atom_site_label_1
_geom_angle_atom_site_label_2
_geom_angle_atom_site_label_3
_geom_angle
_geom_angle_site_symmetry_1
_geom_angle_site_symmetry_3
_geom_angle_publ_flag
N5 W1 O2 142.43(19) . . ?
N5 W1 O1 142.72(19) . . ?
O2 W1 O1 74.79(17) . . ?
N5 W1 N6 71.8(2) . . ?
O2 W1 N6 71.0(2) . . ?
O1 W1 N6 145.3(2) . . ?
N5 W1 N4 71.3(2) . . ?
O2 W1 N4 146.24(18) . . ?
O1 W1 N4 71.47(18) . . ?
N6 W1 N4 142.7(2) . . ?
N5 W1 C2 95.3(2) . . ?
O2 W1 C2 86.3(2) . . ?
O1 W1 C2 87.8(2) . . ?
N6 W1 C2 84.7(2) . . ?
N4 W1 C2 93.4(2) . . ?
N5 W1 C1 93.1(3) . . ?
O2 W1 C1 86.4(2) . . ?
O1 W1 C1 86.2(2) . . ?
N6 W1 C1 96.9(2) . . ?
N4 W1 C1 90.3(2) . . ?
C2 W1 C1 171.5(2) . . ?
C3 O1 W1 118.1(4) . . ?
C19 O2 W1 117.7(4) . . ?
C3 N3 N4 108.0(4) . . ?
C10 N4 N3 115.0(5) . . ?
C10 N4 W1 123.8(4) . . ?
N3 N4 W1 121.1(4) . . ?
C16 N5 C12 116.1(5) . . ?
C16 N5 W1 121.8(4) . . ?
C12 N5 W1 122.1(4) . . ?
C17 N6 N7 115.3(6) . . ?
C17 N6 W1 122.8(5) . . ?
N7 N6 W1 121.8(4) . . ?
C19 N7 N6 106.3(5) . . ?
N1 C1 W1 178.7(6) . . ?
N2 C2 W1 175.2(6) . . ?
O1 C3 N3 121.3(6) . . ?
O1 C3 C4 118.2(6) . . ?
N3 C3 C4 120.6(6) . . ?
C9 C4 C5 119.5(6) . . ?
C9 C4 C3 121.0(6) . . ?
C5 C4 C3 119.4(6) . . ?
C6 C5 C4 119.1(7) . . ?
C6 C5 H5 120.4 . . ?
C4 C5 H5 120.4 . . ?
C7 C6 C5 120.8(7) . . ?
C7 C6 H6 119.6 . . ?
C5 C6 H6 119.6 . . ?
C6 C7 C8 120.2(7) . . ?
C6 C7 H7 119.9 . . ?
C8 C7 H7 119.9 . . ?
C9 C8 C7 120.4(7) . . ?
C9 C8 H8 119.8 . . ?
C7 C8 H8 119.8 . . ?
C8 C9 C4 119.8(7) . . ?
C8 C9 H9 120.1 . . ?
C4 C9 H9 120.1 . . ?
N4 C10 C12 111.4(5) . . ?
N4 C10 C11 123.5(6) . . ?
C12 C10 C11 125.0(6) . . ?
C10 C11 H11A 109.5 . . ?
C10 C11 H11B 109.5 . . ?
H11A C11 H11B 109.5 . . ?
C10 C11 H11C 109.5 . . ?
H11A C11 H11C 109.5 . . ?
H11B C11 H11C 109.5 . . ?
C13 C12 N5 122.0(6) . . ?
C13 C12 C10 126.7(6) . . ?
N5 C12 C10 111.2(5) . . ?
C14 C13 C12 120.3(7) . . ?
C14 C13 H13 119.8 . . ?
C12 C13 H13 119.8 . . ?
C15 C14 C13 119.4(7) . . ?
C15 C14 H14 120.3 . . ?
C13 C14 H14 120.3 . . ?
C14 C15 C16 120.8(7) . . ?
C14 C15 H15 119.6 . . ?
C16 C15 H15 119.6 . . ?
N5 C16 C17 111.9(6) . . ?
N5 C16 C15 121.3(6) . . ?
C17 C16 C15 126.7(6) . . ?
N6 C17 C16 111.6(6) . . ?
N6 C17 C18 122.2(7) . . ?
C16 C17 C18 126.2(7) . . ?
C17 C18 H18A 109.5 . . ?
C17 C18 H18B 109.5 . . ?
H18A C18 H18B 109.5 . . ?
C17 C18 H18C 109.5 . . ?
H18A C18 H18C 109.5 . . ?
H18B C18 H18C 109.5 . . ?
O2 C19 N7 122.1(6) . . ?
O2 C19 C20 116.8(6) . . ?
N7 C19 C20 121.0(6) . . ?
C25 C20 C21 119.2(7) . . ?
C25 C20 C19 119.3(6) . . ?
C21 C20 C19 121.4(7) . . ?
C20 C21 C22 118.8(7) . . ?
C20 C21 H21 120.6 . . ?
C22 C21 H21 120.6 . . ?
C23 C22 C21 121.7(7) . . ?
C23 C22 H22 119.2 . . ?
C21 C22 H22 119.2 . . ?
C22 C23 C24 119.7(7) . . ?
C22 C23 H23 120.2 . . ?
C24 C23 H23 120.2 . . ?
C23 C24 C25 119.9(7) . . ?
C23 C24 H24 120.0 . . ?
C25 C24 H24 120.0 . . ?
C20 C25 C24 120.6(7) . . ?
C20 C25 H25 119.7 . . ?
C24 C25 H25 119.7 . . ?
C7S N1S C5S 113.5(6) . . ?
C7S N1S C1S 113.1(9) . . ?
C5S N1S C1S 106.7(7) . . ?
C7S N1S C3S 105.3(6) . . ?
C5S N1S C3S 110.3(9) . . ?
C1S N1S C3S 107.8(7) . . ?
N1S C1S C2S 116.0(8) . . ?
N1S C1S H1SA 108.3 . . ?
C2S C1S H1SA 108.3 . . ?
N1S C1S H1SB 108.3 . . ?
C2S C1S H1SB 108.3 . . ?
H1SA C1S H1SB 107.4 . . ?
C1S C2S H2SA 109.5 . . ?
C1S C2S H2SB 109.5 . . ?
H2SA C2S H2SB 109.5 . . ?
C1S C2S H2SC 109.5 . . ?
H2SA C2S H2SC 109.5 . . ?
H2SB C2S H2SC 109.5 . . ?
C4S C3S N1S 114.8(7) . . ?
C4S C3S H3SA 108.6 . . ?
N1S C3S H3SA 108.6 . . ?
C4S C3S H3SB 108.6 . . ?
N1S C3S H3SB 108.6 . . ?
H3SA C3S H3SB 107.5 . . ?
C3S C4S H4SA 109.5 . . ?
C3S C4S H4SB 109.5 . . ?
H4SA C4S H4SB 109.5 . . ?
C3S C4S H4SC 109.5 . . ?
H4SA C4S H4SC 109.5 . . ?
H4SB C4S H4SC 109.5 . . ?
C6S C5S N1S 113.4(8) . . ?
C6S C5S H5SA 108.9 . . ?
N1S C5S H5SA 108.9 . . ?
C6S C5S H5SB 108.9 . . ?
N1S C5S H5SB 108.9 . . ?
H5SA C5S H5SB 107.7 . . ?
C5S C6S H6SA 109.5 . . ?
C5S C6S H6SB 109.5 . . ?
H6SA C6S H6SB 109.5 . . ?
C5S C6S H6SC 109.5 . . ?
H6SA C6S H6SC 109.5 . . ?
H6SB C6S H6SC 109.5 . . ?
N1S C7S C8S 113.6(8) . . ?
N1S C7S H7SA 108.8 . . ?
C8S C7S H7SA 108.8 . . ?
N1S C7S H7SB 108.8 . . ?
C8S C7S H7SB 108.8 . . ?
H7SA C7S H7SB 107.7 . . ?
C7S C8S H8SA 109.5 . . ?
C7S C8S H8SB 109.5 . . ?
H8SA C8S H8SB 109.5 . . ?
C7S C8S H8SC 109.5 . . ?
H8SA C8S H8SC 109.5 . . ?
H8SB C8S H8SC 109.5 . . ?

loop_
_geom_bond_atom_site_label_1
_geom_bond_atom_site_label_2
_geom_bond_distance
_geom_bond_site_symmetry_2
_geom_bond_publ_flag
W1 N5 2.045(5) . ?
W1 O2 2.067(4) . ?
W1 O1 2.073(4) . ?
W1 N6 2.082(5) . ?
W1 N4 2.087(5) . ?
W1 C2 2.168(7) . ?
W1 C1 2.170(7) . ?
O1 C3 1.301(7) . ?
O2 C19 1.297(7) . ?
N1 C1 1.136(9) . ?
N2 C2 1.135(8) . ?
N3 C3 1.318(9) . ?
N3 N4 1.386(7) . ?
N4 C10 1.328(8) . ?
N5 C16 1.394(8) . ?
N5 C12 1.407(8) . ?
N6 C17 1.343(9) . ?
N6 N7 1.388(8) . ?
N7 C19 1.317(11) . ?
C3 C4 1.473(9) . ?
C4 C9 1.399(9) . ?
C4 C5 1.404(9) . ?
C5 C6 1.393(9) . ?
C5 H5 0.9500 . ?
C6 C7 1.366(11) . ?
C6 H6 0.9500 . ?
C7 C8 1.387(11) . ?
C7 H7 0.9500 . ?
C8 C9 1.378(9) . ?
C8 H8 0.9500 . ?
C9 H9 0.9500 . ?
C10 C12 1.411(9) . ?
C10 C11 1.499(8) . ?
C11 H11A 0.9800 . ?
C11 H11B 0.9800 . ?
C11 H11C 0.9800 . ?
C12 C13 1.393(9) . ?
C13 C14 1.377(11) . ?
C13 H13 0.9500 . ?
C14 C15 1.361(11) . ?
C14 H14 0.9500 . ?
C15 C16 1.413(10) . ?
C15 H15 0.9500 . ?
C16 C17 1.405(10) . ?
C17 C18 1.486(9) . ?
C18 H18A 0.9800 . ?
C18 H18B 0.9800 . ?
C18 H18C 0.9800 . ?
C19 C20 1.489(9) . ?
C20 C25 1.382(10) . ?
C20 C21 1.395(10) . ?
C21 C22 1.397(10) . ?
C21 H21 0.9500 . ?
C22 C23 1.355(11) . ?
C22 H22 0.9500 . ?
C23 C24 1.381(10) . ?
C23 H23 0.9500 . ?
C24 C25 1.388(10) . ?
C24 H24 0.9500 . ?
C25 H25 0.9500 . ?
N1S C7S 1.488(10) . ?
N1S C5S 1.507(9) . ?
N1S C1S 1.510(12) . ?
N1S C3S 1.542(13) . ?
C1S C2S 1.512(13) . ?
C1S H1SA 0.9900 . ?
C1S H1SB 0.9900 . ?
C2S H2SA 0.9800 . ?
C2S H2SB 0.9800 . ?
C2S H2SC 0.9800 . ?
C3S C4S 1.534(12) . ?
C3S H3SA 0.9900 . ?
C3S H3SB 0.9900 . ?
C4S H4SA 0.9800 . ?
C4S H4SB 0.9800 . ?
C4S H4SC 0.9800 . ?
C5S C6S 1.500(15) . ?
C5S H5SA 0.9900 . ?
C5S H5SB 0.9900 . ?
C6S H6SA 0.9800 . ?
C6S H6SB 0.9800 . ?
C6S H6SC 0.9800 . ?
C7S C8S 1.517(12) . ?
C7S H7SA 0.9900 . ?
C7S H7SB 0.9900 . ?
C8S H8SA 0.9800 . ?
C8S H8SB 0.9800 . ?
C8S H8SC 0.9800 . ?

loop_
_geom_torsion_atom_site_label_1
_geom_torsion_atom_site_label_2
_geom_torsion_atom_site_label_3
_geom_torsion_atom_site_label_4
_geom_torsion
_geom_torsion_site_symmetry_1
_geom_torsion_site_symmetry_2
_geom_torsion_site_symmetry_3
_geom_torsion_site_symmetry_4
_geom_torsion_publ_flag
C3 N3 N4 C10 -175.5(6) . . . . ?
C3 N3 N4 W1 1.8(9) . . . . ?
C17 N6 N7 C19 176.1(7) . . . . ?
W1 N6 N7 C19 -7.9(10) . . . . ?
W1 O1 C3 N3 -0.2(8) . . . . ?
W1 O1 C3 C4 179.9(4) . . . . ?
N4 N3 C3 O1 -0.9(10) . . . . ?
N4 N3 C3 C4 179.0(6) . . . . ?
O1 C3 C4 C9 -163.1(6) . . . . ?
N3 C3 C4 C9 17.0(10) . . . . ?
O1 C3 C4 C5 17.6(8) . . . . ?
N3 C3 C4 C5 -162.3(7) . . . . ?
C9 C4 C5 C6 -0.7(10) . . . . ?
C3 C4 C5 C6 178.7(6) . . . . ?
C4 C5 C6 C7 1.9(11) . . . . ?
C5 C6 C7 C8 -2.5(11) . . . . ?
C6 C7 C8 C9 1.9(11) . . . . ?
C7 C8 C9 C4 -0.7(11) . . . . ?
C5 C4 C9 C8 0.1(10) . . . . ?
C3 C4 C9 C8 -179.3(6) . . . . ?
N3 N4 C10 C12 -179.7(6) . . . . ?
W1 N4 C10 C12 3.1(7) . . . . ?
N3 N4 C10 C11 -1.8(9) . . . . ?
W1 N4 C10 C11 -179.0(5) . . . . ?
C16 N5 C12 C13 -1.4(9) . . . . ?
W1 N5 C12 C13 179.1(5) . . . . ?
C16 N5 C12 C10 176.8(5) . . . . ?
W1 N5 C12 C10 -2.7(7) . . . . ?
N4 C10 C12 C13 177.8(6) . . . . ?
C11 C10 C12 C13 0.0(11) . . . . ?
N4 C10 C12 N5 -0.2(7) . . . . ?
C11 C10 C12 N5 -178.1(6) . . . . ?
N5 C12 C13 C14 1.6(11) . . . . ?
C10 C12 C13 C14 -176.3(7) . . . . ?
C12 C13 C14 C15 -1.3(11) . . . . ?
C13 C14 C15 C16 1.0(12) . . . . ?
C12 N5 C16 C17 -176.1(6) . . . . ?
W1 N5 C16 C17 3.4(8) . . . . ?
C12 N5 C16 C15 1.0(10) . . . . ?
W1 N5 C16 C15 -179.4(5) . . . . ?
C14 C15 C16 N5 -0.9(11) . . . . ?
C14 C15 C16 C17 175.8(7) . . . . ?
N7 N6 C17 C16 177.9(7) . . . . ?
W1 N6 C17 C16 1.9(8) . . . . ?
N7 N6 C17 C18 -1.2(10) . . . . ?
W1 N6 C17 C18 -177.2(5) . . . . ?
N5 C16 C17 N6 -3.1(9) . . . . ?
C15 C16 C17 N6 179.9(7) . . . . ?
N5 C16 C17 C18 175.9(7) . . . . ?
C15 C16 C17 C18 -1.1(12) . . . . ?
W1 O2 C19 N7 8.6(9) . . . . ?
W1 O2 C19 C20 -171.9(4) . . . . ?
N6 N7 C19 O2 -0.6(11) . . . . ?
N6 N7 C19 C20 180.0(6) . . . . ?
O2 C19 C20 C25 -18.1(9) . . . . ?
N7 C19 C20 C25 161.3(8) . . . . ?
O2 C19 C20 C21 159.0(6) . . . . ?
N7 C19 C20 C21 -21.6(11) . . . . ?
C25 C20 C21 C22 -1.1(11) . . . . ?
C19 C20 C21 C22 -178.2(6) . . . . ?
C20 C21 C22 C23 -0.4(12) . . . . ?
C21 C22 C23 C24 0.1(12) . . . . ?
C22 C23 C24 C25 1.6(11) . . . . ?
C21 C20 C25 C24 2.8(10) . . . . ?
C19 C20 C25 C24 179.9(6) . . . . ?
C23 C24 C25 C20 -3.0(10) . . . . ?
C7S N1S C1S C2S -52.1(12) . . . . ?
C5S N1S C1S C2S -177.6(10) . . . . ?
C3S N1S C1S C2S 63.9(12) . . . . ?
C7S N1S C3S C4S -167.4(7) . . . . ?
C5S N1S C3S C4S -44.5(10) . . . . ?
C1S N1S C3S C4S 71.7(10) . . . . ?
C7S N1S C5S C6S 56.7(13) . . . . ?
C1S N1S C5S C6S -178.0(9) . . . . ?
C3S N1S C5S C6S -61.2(10) . . . . ?
C5S N1S C7S C8S 55.6(13) . . . . ?
C1S N1S C7S C8S -66.2(10) . . . . ?
C3S N1S C7S C8S 176.4(8) . . . . ?
